data_9013066
loop_
_publ_author_name
'Han-ching C'

_publ_section_title
;
 The crystal structure of liberite
;
_journal_name_full 'Kexue Tongbao'
_journal_page_first 425
_journal_page_last 428
_journal_volume 17
_journal_year 1966
_chemical_formula_sum 'Be Li2 O4 Si'
_chemical_name_mineral Liberite
_space_group_IT_number 7
_symmetry_space_group_name_Hall 'P -2yac'
_symmetry_space_group_name_H-M 'P 1 n 1'
_cell_angle_alpha 90
_cell_angle_beta 90.33
_cell_angle_gamma 90
_cell_length_a 4.68
_cell_length_b 4.95
_cell_length_c 6.13
_cell_formula_units_Z 2
_cell_volume 142.005
_database_code_amcsd 0014174
_exptl_crystal_density_diffrn 2.689
_cod_original_formula_sum 'Li2 Be Si O4'
_cod_database_code 9013066

loop_
_space_group_symop_operation_xyz
x,y,z
1/2+x,-y,1/2+z

loop_
_atom_site_label
_atom_site_fract_x
_atom_site_fract_y
_atom_site_fract_z
Li1 0.00000 0.16200 0.56000
Li2 0.50000 0.32500 0.73500
Be 0.52000 0.33000 0.24500
Si 0.00000 0.17000 0.00000
O1 0.35500 0.16000 0.05000
O2 0.42000 0.15000 0.45500
O3 0.42000 0.65000 0.23500
O4 0.84500 0.34500 0.20500

loop_
_cod_related_entry_id
_cod_related_entry_database
_cod_related_entry_code
1 AMCSD 0014174
